data_7205339
loop_
_publ_author_name
'Yi, Fei-Yan'
'Xu, Hai-Bing'
'Zhou, Tian-Hua'
'Mao, Jiang-Gao'

_publ_section_title
;
 Towards rational design of zinc(ii) and cadmium(ii)
 sulfonate-arsonates with low dimensional aggregations
;
_journal_issue 5
_journal_name_full CrystEngComm
_journal_page_first 1480
_journal_paper_doi 10.1039/c0ce00375a
_journal_volume 13
_journal_year 2011
_chemical_formula_sum 'C42 H32 As2 N6 O12 S2 Zn2'
_chemical_formula_weight 1157.44
_chemical_name_systematic
; 
 ? 
;
_space_group_IT_number 2
_symmetry_cell_setting triclinic
_symmetry_space_group_name_Hall '-P 1'
_symmetry_space_group_name_H-M 'P -1'
_atom_sites_solution_hydrogens geom
_atom_sites_solution_primary direct
_atom_sites_solution_secondary difmap
_audit_creation_method SHELXL-97
_cell_angle_alpha 88.783(9)
_cell_angle_beta 74.243(6)
_cell_angle_gamma 75.784(8)
_cell_formula_units_Z 1
_cell_length_a 8.393(2)
_cell_length_b 9.906(3)
_cell_length_c 13.577(4)
_cell_measurement_reflns_used 2463
_cell_measurement_temperature 293(2)
_cell_measurement_theta_max 27.4758
_cell_measurement_theta_min 3.0098
_cell_volume 1051.9(5)
_computing_cell_refinement 'CrystalClear (Rigaku/MSC Inc., 2005)'
_computing_data_collection 'CrystalClear (Rigaku/MSC Inc., 2005)'
_computing_data_reduction 'CrystalClear (Rigaku/MSC Inc., 2005)'
_computing_structure_refinement 'SHELXL-97 (Sheldrick, 1997)'
_computing_structure_solution 'SHELXS-97 (Sheldrick, 1990)'
_diffrn_ambient_temperature 293(2)
_diffrn_detector_area_resol_mean 28.5714
_diffrn_measured_fraction_theta_full 0.985
_diffrn_measured_fraction_theta_max 0.985
_diffrn_measurement_device_type 'Saturn70 (4x4 bin mode)'
_diffrn_measurement_method CCD_Profile_fitting
_diffrn_radiation_monochromator graphite
_diffrn_radiation_source 'fine-focus sealed tube'
_diffrn_radiation_type MoK\a
_diffrn_radiation_wavelength 0.71073
_diffrn_reflns_av_R_equivalents 0.0264
_diffrn_reflns_av_sigmaI/netI 0.0474
_diffrn_reflns_limit_h_max 10
_diffrn_reflns_limit_h_min -10
_diffrn_reflns_limit_k_max 10
_diffrn_reflns_limit_k_min -12
_diffrn_reflns_limit_l_max 17
_diffrn_reflns_limit_l_min -17
_diffrn_reflns_number 8301
_diffrn_reflns_theta_full 27.49
_diffrn_reflns_theta_max 27.49
_diffrn_reflns_theta_min 2.70
_exptl_absorpt_coefficient_mu 2.874
_exptl_absorpt_correction_T_max 1
_exptl_absorpt_correction_T_min 0.7737
_exptl_absorpt_correction_type multi-scan
_exptl_crystal_colour colorless
_exptl_crystal_density_diffrn 1.827
_exptl_crystal_density_method 'not measured'
_exptl_crystal_description prism
_exptl_crystal_F_000 580
_exptl_crystal_size_max 0.2
_exptl_crystal_size_mid 0.2
_exptl_crystal_size_min 0.2
_refine_diff_density_max 0.589
_refine_diff_density_min -0.450
_refine_diff_density_rms 0.082
_refine_ls_extinction_method shelxtl
_refine_ls_goodness_of_fit_ref 1.033
_refine_ls_hydrogen_treatment constr
_refine_ls_matrix_type full
_refine_ls_number_parameters 298
_refine_ls_number_reflns 4742
_refine_ls_number_restraints 0
_refine_ls_restrained_S_all 1.033
_refine_ls_R_factor_all 0.0579
_refine_ls_R_factor_gt 0.0389
_refine_ls_shift/su_max 0.000
_refine_ls_shift/su_mean 0.000
_refine_ls_structure_factor_coef Fsqd
_refine_ls_weighting_details 'calc w=1/[\s^2^(Fo^2^)+(0.0390P)^2^+0.4826P] where P=(Fo^2^+2Fc^2^)/3'
_refine_ls_weighting_scheme calc
_refine_ls_wR_factor_gt 0.0801
_refine_ls_wR_factor_ref 0.0885
_reflns_number_gt 3634
_reflns_number_total 4742
_reflns_threshold_expression >2sigma(I)
_cod_data_source_file C0CE00375A.TXT
_cod_data_source_block 8
_cod_depositor_comments
;
The following automatic conversions were performed:
'_exptl_absorpt_correction_type' value 'Multi-scan' changed to
'multi-scan' according to
'/home/saulius/struct/CIF-dictionaries/cif_core.dic' dictionary named
'cif_core.dic' version 2.4.1 from 2010-06-29.

Automatic conversion script
Id: cif_fix_enum 1555 2011-01-17 13:19:09Z saulius 
;
_cod_original_sg_symbol_H-M P-1
_cod_database_code 7205339

loop_
_symmetry_equiv_pos_as_xyz
'x, y, z'
'-x, -y, -z'

loop_
_atom_site_label
_atom_site_type_symbol
_atom_site_fract_x
_atom_site_fract_y
_atom_site_fract_z
_atom_site_U_iso_or_equiv
_atom_site_adp_type
_atom_site_occupancy
_atom_site_symmetry_multiplicity
_atom_site_calc_flag
_atom_site_refinement_flags
_atom_site_disorder_assembly
_atom_site_disorder_group
Zn1 Zn 0.43538(5) 0.88398(4) 0.65414(3) 0.03067(11) Uani 1 1 d . . .
As1 As 0.69532(4) 0.79166(3) 0.42559(2) 0.02942(10) Uani 1 1 d . . .
S1 S 0.81796(11) 0.75793(10) 0.15514(7) 0.0374(2) Uani 1 1 d . . .
N1 N 0.2276(3) 0.7753(3) 0.6747(2) 0.0326(6) Uani 1 1 d . . .
N2 N 0.4065(3) 0.8063(3) 0.79949(19) 0.0272(6) Uani 1 1 d . . .
N3 N 0.6213(3) 0.9524(3) 0.7101(2) 0.0328(6) Uani 1 1 d . . .
C1 C 0.6020(4) 0.6976(3) 0.3398(2) 0.0301(7) Uani 1 1 d . . .
C2 C 0.6485(4) 0.6899(3) 0.2325(2) 0.0290(7) Uani 1 1 d . . .
C3 C 0.5653(4) 0.6205(4) 0.1832(3) 0.0373(8) Uani 1 1 d . . .
H3A H 0.5946 0.6152 0.1120 0.045 Uiso 1 1 calc R . .
C4 C 0.4394(5) 0.5588(4) 0.2380(3) 0.0441(9) Uani 1 1 d . . .
H4A H 0.3827 0.5151 0.2035 0.053 Uiso 1 1 calc R . .
C5 C 0.3978(5) 0.5619(4) 0.3434(3) 0.0463(9) Uani 1 1 d . . .
H5A H 0.3156 0.5180 0.3803 0.056 Uiso 1 1 calc R . .
C6 C 0.4795(4) 0.6309(4) 0.3938(3) 0.0383(8) Uani 1 1 d . . .
H6A H 0.4522 0.6327 0.4649 0.046 Uiso 1 1 calc R . .
C7 C 0.1441(5) 0.7590(4) 0.6069(3) 0.0413(8) Uani 1 1 d . . .
H7A H 0.1688 0.8015 0.5447 0.050 Uiso 1 1 calc R . .
C8 C 0.0232(5) 0.6827(4) 0.6238(3) 0.0458(9) Uani 1 1 d . . .
H8A H -0.0308 0.6725 0.5740 0.055 Uiso 1 1 calc R . .
C9 C -0.0154(5) 0.6218(4) 0.7167(3) 0.0451(9) Uani 1 1 d . . .
H9A H -0.0963 0.5695 0.7306 0.054 Uiso 1 1 calc R . .
C10 C 0.0668(4) 0.6392(4) 0.7889(3) 0.0389(8) Uani 1 1 d . . .
H10A H 0.0418 0.5992 0.8521 0.047 Uiso 1 1 calc R . .
C11 C 0.1872(4) 0.7171(3) 0.7659(2) 0.0283(7) Uani 1 1 d . . .
C12 C 0.2811(4) 0.7434(3) 0.8391(2) 0.0282(7) Uani 1 1 d . . .
C13 C 0.2419(5) 0.7098(4) 0.9404(3) 0.0400(8) Uani 1 1 d . . .
H13A H 0.1532 0.6673 0.9675 0.048 Uiso 1 1 calc R . .
C14 C 0.3380(5) 0.7411(4) 1.0004(3) 0.0450(9) Uani 1 1 d . . .
H14A H 0.3141 0.7201 1.0691 0.054 Uiso 1 1 calc R . .
C15 C 0.4690(5) 0.8031(4) 0.9589(3) 0.0433(9) Uani 1 1 d . . .
H15A H 0.5366 0.8216 0.9985 0.052 Uiso 1 1 calc R . .
C16 C 0.4990(4) 0.8375(3) 0.8578(2) 0.0312(7) Uani 1 1 d . . .
C17 C 0.6289(4) 0.9139(3) 0.8047(3) 0.0323(7) Uani 1 1 d . . .
C18 C 0.7489(5) 0.9439(4) 0.8475(3) 0.0429(9) Uani 1 1 d . . .
H18A H 0.7525 0.9166 0.9130 0.052 Uiso 1 1 calc R . .
C19 C 0.8622(5) 1.0140(4) 0.7923(3) 0.0517(11) Uani 1 1 d . . .
H19A H 0.9437 1.0350 0.8200 0.062 Uiso 1 1 calc R . .
C20 C 0.8553(5) 1.0539(4) 0.6949(4) 0.0533(11) Uani 1 1 d . . .
H20A H 0.9312 1.1020 0.6564 0.064 Uiso 1 1 calc R . .
C21 C 0.7335(5) 1.0204(4) 0.6567(3) 0.0431(9) Uani 1 1 d . . .
H21A H 0.7289 1.0461 0.5910 0.052 Uiso 1 1 calc R . .
O1 O 0.6118(3) 0.7552(2) 0.54534(17) 0.0403(6) Uani 1 1 d . . .
O2 O 0.9103(3) 0.7086(3) 0.39827(19) 0.0417(6) Uani 1 1 d . . .
H2A H 0.9507 0.6958 0.3361 0.063 Uiso 1 1 calc R . .
O3 O 0.6797(3) 0.9599(2) 0.4112(2) 0.0435(6) Uani 1 1 d . . .
O4 O 0.9654(3) 0.6976(3) 0.19138(19) 0.0476(7) Uani 1 1 d . . .
O5 O 0.8405(4) 0.7114(5) 0.0529(2) 0.0984(15) Uani 1 1 d . . .
O6 O 0.7660(4) 0.9049(3) 0.1751(4) 0.1048(15) Uani 1 1 d . . .

loop_
_atom_site_aniso_label
_atom_site_aniso_U_11
_atom_site_aniso_U_22
_atom_site_aniso_U_33
_atom_site_aniso_U_23
_atom_site_aniso_U_13
_atom_site_aniso_U_12
Zn1 0.0332(2) 0.0350(2) 0.0279(2) 0.00838(16) -0.01146(16) -0.01326(18)
As1 0.03107(18) 0.03059(19) 0.02807(18) 0.00542(13) -0.00950(14) -0.00920(15)
S1 0.0304(4) 0.0447(5) 0.0345(5) 0.0109(4) -0.0045(3) -0.0102(4)
N1 0.0328(15) 0.0366(16) 0.0323(15) 0.0062(12) -0.0130(12) -0.0114(13)
N2 0.0283(13) 0.0277(14) 0.0261(13) 0.0027(10) -0.0078(11) -0.0073(12)
N3 0.0273(14) 0.0311(15) 0.0401(16) 0.0009(12) -0.0093(12) -0.0073(12)
C1 0.0260(16) 0.0286(17) 0.0357(18) 0.0082(14) -0.0096(14) -0.0064(14)
C2 0.0257(16) 0.0265(17) 0.0329(17) 0.0047(13) -0.0071(13) -0.0041(14)
C3 0.043(2) 0.038(2) 0.0338(18) 0.0005(15) -0.0168(16) -0.0084(17)
C4 0.045(2) 0.040(2) 0.057(2) 0.0046(18) -0.0219(19) -0.0198(18)
C5 0.041(2) 0.045(2) 0.058(2) 0.0132(18) -0.0115(19) -0.0226(19)
C6 0.041(2) 0.038(2) 0.0369(19) 0.0063(15) -0.0076(16) -0.0150(17)
C7 0.042(2) 0.050(2) 0.0366(19) 0.0075(16) -0.0169(16) -0.0127(18)
C8 0.043(2) 0.051(2) 0.050(2) -0.0008(18) -0.0252(18) -0.0104(19)
C9 0.042(2) 0.041(2) 0.061(2) 0.0058(18) -0.0221(19) -0.0185(18)
C10 0.0383(19) 0.036(2) 0.045(2) 0.0095(16) -0.0110(16) -0.0145(17)
C11 0.0262(16) 0.0255(16) 0.0321(17) 0.0043(13) -0.0084(13) -0.0045(13)
C12 0.0268(16) 0.0281(17) 0.0270(16) 0.0016(13) -0.0061(13) -0.0034(14)
C13 0.040(2) 0.045(2) 0.0338(18) 0.0053(15) -0.0059(16) -0.0133(18)
C14 0.050(2) 0.058(3) 0.0283(18) 0.0082(16) -0.0121(17) -0.015(2)
C15 0.047(2) 0.053(2) 0.0350(19) 0.0001(17) -0.0202(17) -0.0112(19)
C16 0.0325(17) 0.0290(17) 0.0323(17) -0.0014(13) -0.0127(14) -0.0036(14)
C17 0.0302(17) 0.0295(18) 0.0364(18) -0.0040(14) -0.0102(14) -0.0041(14)
C18 0.042(2) 0.041(2) 0.050(2) -0.0096(17) -0.0202(18) -0.0083(18)
C19 0.038(2) 0.051(3) 0.073(3) -0.012(2) -0.021(2) -0.016(2)
C20 0.038(2) 0.048(2) 0.077(3) -0.002(2) -0.008(2) -0.025(2)
C21 0.038(2) 0.040(2) 0.051(2) 0.0085(17) -0.0081(17) -0.0143(17)
O1 0.0526(15) 0.0378(14) 0.0264(12) 0.0054(10) -0.0057(11) -0.0098(12)
O2 0.0341(13) 0.0500(16) 0.0414(14) 0.0000(11) -0.0150(11) -0.0059(12)
O3 0.0538(16) 0.0300(13) 0.0583(16) 0.0132(11) -0.0314(13) -0.0151(12)
O4 0.0358(14) 0.0676(19) 0.0444(15) 0.0139(13) -0.0122(12) -0.0217(14)
O5 0.068(2) 0.213(5) 0.0324(16) 0.004(2) -0.0054(15) -0.077(3)
O6 0.053(2) 0.0392(19) 0.179(4) 0.036(2) 0.027(2) -0.0028(16)

loop_
_atom_type_symbol
_atom_type_description
_atom_type_scat_dispersion_real
_atom_type_scat_dispersion_imag
_atom_type_scat_source
C C 0.0033 0.0016 'International Tables Vol C Tables 4.2.6.8 and 6.1.1.4'
H H 0.0000 0.0000 'International Tables Vol C Tables 4.2.6.8 and 6.1.1.4'
N N 0.0061 0.0033 'International Tables Vol C Tables 4.2.6.8 and 6.1.1.4'
O O 0.0106 0.0060 'International Tables Vol C Tables 4.2.6.8 and 6.1.1.4'
S S 0.1246 0.1234 'International Tables Vol C Tables 4.2.6.8 and 6.1.1.4'
Zn Zn 0.2839 1.4301 'International Tables Vol C Tables 4.2.6.8 and 6.1.1.4'
As As 0.0499 2.0058 'International Tables Vol C Tables 4.2.6.8 and 6.1.1.4'

loop_
_geom_angle_atom_site_label_1
_geom_angle_atom_site_label_2
_geom_angle_atom_site_label_3
_geom_angle
_geom_angle_site_symmetry_1
_geom_angle_site_symmetry_3
_geom_angle_publ_flag
O3 Zn1 O1 108.38(11) 2_676 . ?
O3 Zn1 N2 137.85(11) 2_676 . ?
O1 Zn1 N2 113.29(10) . . ?
O3 Zn1 N3 107.54(10) 2_676 . ?
O1 Zn1 N3 93.74(11) . . ?
N2 Zn1 N3 76.23(10) . . ?
O3 Zn1 N1 93.43(10) 2_676 . ?
O1 Zn1 N1 98.17(10) . . ?
N2 Zn1 N1 75.01(10) . . ?
N3 Zn1 N1 151.23(10) . . ?
O3 As1 O1 112.91(12) . . ?
O3 As1 O2 107.59(12) . . ?
O1 As1 O2 105.11(12) . . ?
O3 As1 C1 117.36(13) . . ?
O1 As1 C1 106.80(13) . . ?
O2 As1 C1 106.21(12) . . ?
O5 S1 O6 115.8(3) . . ?
O5 S1 O4 112.0(2) . . ?
O6 S1 O4 110.7(2) . . ?
O5 S1 C2 105.68(17) . . ?
O6 S1 C2 106.24(17) . . ?
O4 S1 C2 105.55(15) . . ?
C7 N1 C11 117.8(3) . . ?
C7 N1 Zn1 127.4(2) . . ?
C11 N1 Zn1 114.7(2) . . ?
C12 N2 C16 120.4(3) . . ?
C12 N2 Zn1 120.2(2) . . ?
C16 N2 Zn1 118.7(2) . . ?
C21 N3 C17 118.8(3) . . ?
C21 N3 Zn1 125.6(2) . . ?
C17 N3 Zn1 115.5(2) . . ?
C6 C1 C2 119.5(3) . . ?
C6 C1 As1 114.2(2) . . ?
C2 C1 As1 126.4(2) . . ?
C3 C2 C1 118.7(3) . . ?
C3 C2 S1 118.0(2) . . ?
C1 C2 S1 123.3(2) . . ?
C4 C3 C2 121.2(3) . . ?
C4 C3 H3A 119.4 . . ?
C2 C3 H3A 119.4 . . ?
C5 C4 C3 120.3(3) . . ?
C5 C4 H4A 119.9 . . ?
C3 C4 H4A 119.9 . . ?
C4 C5 C6 119.2(3) . . ?
C4 C5 H5A 120.4 . . ?
C6 C5 H5A 120.4 . . ?
C5 C6 C1 121.1(3) . . ?
C5 C6 H6A 119.4 . . ?
C1 C6 H6A 119.4 . . ?
N1 C7 C8 123.6(3) . . ?
N1 C7 H7A 118.2 . . ?
C8 C7 H7A 118.2 . . ?
C7 C8 C9 118.0(3) . . ?
C7 C8 H8A 121.0 . . ?
C9 C8 H8A 121.0 . . ?
C10 C9 C8 119.5(3) . . ?
C10 C9 H9A 120.2 . . ?
C8 C9 H9A 120.2 . . ?
C9 C10 C11 118.9(3) . . ?
C9 C10 H10A 120.6 . . ?
C11 C10 H10A 120.6 . . ?
N1 C11 C10 122.1(3) . . ?
N1 C11 C12 115.0(3) . . ?
C10 C11 C12 123.0(3) . . ?
N2 C12 C13 121.7(3) . . ?
N2 C12 C11 114.5(3) . . ?
C13 C12 C11 123.8(3) . . ?
C12 C13 C14 118.0(3) . . ?
C12 C13 H13A 121.0 . . ?
C14 C13 H13A 121.0 . . ?
C15 C14 C13 120.2(3) . . ?
C15 C14 H14A 119.9 . . ?
C13 C14 H14A 119.9 . . ?
C14 C15 C16 119.1(3) . . ?
C14 C15 H15A 120.5 . . ?
C16 C15 H15A 120.5 . . ?
N2 C16 C15 120.7(3) . . ?
N2 C16 C17 114.5(3) . . ?
C15 C16 C17 124.8(3) . . ?
N3 C17 C18 121.5(3) . . ?
N3 C17 C16 114.7(3) . . ?
C18 C17 C16 123.8(3) . . ?
C19 C18 C17 119.1(4) . . ?
C19 C18 H18A 120.4 . . ?
C17 C18 H18A 120.4 . . ?
C18 C19 C20 119.7(3) . . ?
C18 C19 H19A 120.1 . . ?
C20 C19 H19A 120.1 . . ?
C21 C20 C19 118.3(4) . . ?
C21 C20 H20A 120.9 . . ?
C19 C20 H20A 120.9 . . ?
N3 C21 C20 122.6(4) . . ?
N3 C21 H21A 118.7 . . ?
C20 C21 H21A 118.7 . . ?
As1 O1 Zn1 127.04(14) . . ?
As1 O2 H2A 109.5 . . ?
As1 O3 Zn1 140.47(14) . 2_676 ?

loop_
_geom_bond_atom_site_label_1
_geom_bond_atom_site_label_2
_geom_bond_distance
_geom_bond_site_symmetry_2
_geom_bond_publ_flag
Zn1 O3 1.945(2) 2_676 ?
Zn1 O1 1.992(2) . ?
Zn1 N2 2.077(3) . ?
Zn1 N3 2.158(3) . ?
Zn1 N1 2.218(3) . ?
As1 O3 1.652(2) . ?
As1 O1 1.657(2) . ?
As1 O2 1.729(2) . ?
As1 C1 1.933(3) . ?
S1 O5 1.420(3) . ?
S1 O6 1.423(3) . ?
S1 O4 1.444(3) . ?
S1 C2 1.791(3) . ?
N1 C7 1.333(4) . ?
N1 C11 1.349(4) . ?
N2 C12 1.336(4) . ?
N2 C16 1.337(4) . ?
N3 C21 1.337(4) . ?
N3 C17 1.346(4) . ?
C1 C6 1.391(4) . ?
C1 C2 1.401(4) . ?
C2 C3 1.385(4) . ?
C3 C4 1.383(5) . ?
C3 H3A 0.9300 . ?
C4 C5 1.377(5) . ?
C4 H4A 0.9300 . ?
C5 C6 1.383(5) . ?
C5 H5A 0.9300 . ?
C6 H6A 0.9300 . ?
C7 C8 1.377(5) . ?
C7 H7A 0.9300 . ?
C8 C9 1.379(5) . ?
C8 H8A 0.9300 . ?
C9 C10 1.378(5) . ?
C9 H9A 0.9300 . ?
C10 C11 1.384(4) . ?
C10 H10A 0.9300 . ?
C11 C12 1.488(4) . ?
C12 C13 1.379(4) . ?
C13 C14 1.379(5) . ?
C13 H13A 0.9300 . ?
C14 C15 1.373(5) . ?
C14 H14A 0.9300 . ?
C15 C16 1.378(5) . ?
C15 H15A 0.9300 . ?
C16 C17 1.495(5) . ?
C17 C18 1.383(4) . ?
C18 C19 1.365(5) . ?
C18 H18A 0.9300 . ?
C19 C20 1.384(6) . ?
C19 H19A 0.9300 . ?
C20 C21 1.373(5) . ?
C20 H20A 0.9300 . ?
C21 H21A 0.9300 . ?
O2 H2A 0.8200 . ?
O3 Zn1 1.945(2) 2_676 ?

loop_
_geom_hbond_atom_site_label_D
_geom_hbond_atom_site_label_H
_geom_hbond_atom_site_label_A
_geom_hbond_distance_DH
_geom_hbond_distance_HA
_geom_hbond_distance_DA
_geom_hbond_angle_DHA
_geom_hbond_site_symmetry_A
O2 H2A O4 0.82 1.93 2.720(4) 160.2 .
